data_4066935
loop_
_publ_author_name
'Berkefeld, Andr\'e'
'Troegel, Dennis'
'Burschka, Christian'
'Tacke, Reinhold'

_publ_section_title
;
 Synthesis and Characterization of
 {[Tris(trimethylsilyl)silyl]methyl}silanes of the Formula Type
 Me4&#x2212;nSi[CH2Si(SiMe3)3]n(n= 1&#x2212;3) and Derivatives
;
_journal_issue 20
_journal_name_full Organometallics
_journal_page_first 4548
_journal_paper_doi 10.1021/om100721t
_journal_volume 29
_journal_year 2010
_chemical_formula_moiety 'C28 H80 Si12'
_chemical_formula_sum 'C28 H80 Si12'
_chemical_formula_weight 754.00
_chemical_name_systematic
; 
 ? 
;
_space_group_IT_number 14
_symmetry_cell_setting monoclinic
_symmetry_space_group_name_Hall '-P 2yn'
_symmetry_space_group_name_H-M 'P 1 21/n 1'
_atom_sites_solution_hydrogens geom
_atom_sites_solution_primary direct
_atom_sites_solution_secondary difmap
_audit_creation_method SHELXL-97
_cell_angle_alpha 90.00
_cell_angle_beta 95.416(4)
_cell_angle_gamma 90.00
_cell_formula_units_Z 8
_cell_length_a 19.2212(15)
_cell_length_b 26.902(2)
_cell_length_c 19.2710(14)
_cell_measurement_reflns_used 9488
_cell_measurement_temperature 100(2)
_cell_measurement_theta_max 33.07
_cell_measurement_theta_min 2.41
_cell_volume 9920.3(13)
_computing_cell_refinement Bruker-SAINT
_computing_data_collection Bruker-SAINT
_computing_data_reduction Bruker-SAINT
_computing_molecular_graphics Ortep/Povray
_computing_publication_material Bruker-SHELXTL
_computing_structure_refinement 'SHELXL-97 (Sheldrick, 2008)'
_computing_structure_solution 'SHELXS-97 (Sheldrick, 2008)'
_diffrn_ambient_temperature 100(2)
_diffrn_measured_fraction_theta_full 0.996
_diffrn_measured_fraction_theta_max 0.996
_diffrn_measurement_device_type Bruker-Nonius-Kappa_Apex2_CCD
_diffrn_measurement_method omega_scans_and_phi_scans
_diffrn_radiation_monochromator MONTEL_multi_layer_optics
_diffrn_radiation_source rotating_anode
_diffrn_radiation_type MoK\a
_diffrn_radiation_wavelength 0.71073
_diffrn_reflns_av_R_equivalents 0.0591
_diffrn_reflns_av_sigmaI/netI 0.0402
_diffrn_reflns_limit_h_max 29
_diffrn_reflns_limit_h_min -29
_diffrn_reflns_limit_k_max 41
_diffrn_reflns_limit_k_min -40
_diffrn_reflns_limit_l_max 29
_diffrn_reflns_limit_l_min -28
_diffrn_reflns_number 223384
_diffrn_reflns_theta_full 33.24
_diffrn_reflns_theta_max 33.24
_diffrn_reflns_theta_min 1.30
_exptl_absorpt_coefficient_mu 0.330
_exptl_absorpt_correction_T_max .7465
_exptl_absorpt_correction_T_min .6042
_exptl_absorpt_correction_type multi-scan
_exptl_absorpt_process_details Bruker-SADABS
_exptl_crystal_colour colorless
_exptl_crystal_density_diffrn 1.010
_exptl_crystal_density_method 'not measured'
_exptl_crystal_description block
_exptl_crystal_F_000 3328
_exptl_crystal_size_max .30
_exptl_crystal_size_mid .22
_exptl_crystal_size_min .13
_refine_diff_density_max 0.540
_refine_diff_density_min -0.368
_refine_diff_density_rms 0.062
_refine_ls_extinction_method none
_refine_ls_goodness_of_fit_ref 1.061
_refine_ls_hydrogen_treatment mixed
_refine_ls_matrix_type full
_refine_ls_number_parameters 769
_refine_ls_number_reflns 37929
_refine_ls_number_restraints 0
_refine_ls_restrained_S_all 1.061
_refine_ls_R_factor_all 0.0570
_refine_ls_R_factor_gt 0.0334
_refine_ls_shift/su_max 0.002
_refine_ls_shift/su_mean 0.000
_refine_ls_structure_factor_coef Fsqd
_refine_ls_weighting_details 'calc w=1/[\s^2^(Fo^2^)+(0.0329P)^2^+2.7924P] where P=(Fo^2^+2Fc^2^)/3'
_refine_ls_weighting_scheme calc
_refine_ls_wR_factor_gt 0.0795
_refine_ls_wR_factor_ref 0.0946
_reflns_number_gt 27991
_reflns_number_total 37929
_reflns_threshold_expression >2sigma(I)
_cod_data_source_file om100721t_si_002.cif
_cod_data_source_block ber03c_Compound_11
_cod_original_cell_volume 9920.2(13)
_cod_original_sg_symbol_H-M P21/n
_cod_database_code 4066935

loop_
_symmetry_equiv_pos_as_xyz
'x, y, z'
'-x+1/2, y+1/2, -z+1/2'
'-x, -y, -z'
'x-1/2, -y-1/2, z-1/2'

loop_
_atom_site_label
_atom_site_type_symbol
_atom_site_fract_x
_atom_site_fract_y
_atom_site_fract_z
_atom_site_U_iso_or_equiv
_atom_site_adp_type
_atom_site_occupancy
_atom_site_symmetry_multiplicity
_atom_site_calc_flag
_atom_site_refinement_flags
C1 C 0.33265(5) 0.14525(4) 0.26680(5) 0.01637(18) Uani 1 1 d .
H1A H 0.3772 0.1606 0.2561 0.020 Uiso 1 1 calc R
H1B H 0.3243 0.1166 0.2349 0.020 Uiso 1 1 calc R
C2 C 0.17894(5) 0.15730(4) 0.21620(5) 0.01689(19) Uani 1 1 d .
H2A H 0.1397 0.1804 0.2213 0.020 Uiso 1 1 calc R
H2B H 0.1749 0.1301 0.2501 0.020 Uiso 1 1 calc R
C3 C 0.25651(6) 0.24115(4) 0.31267(5) 0.01751(19) Uani 1 1 d .
H3A H 0.2972 0.2416 0.3482 0.021 Uiso 1 1 calc R
H3B H 0.2120 0.2410 0.3348 0.021 Uiso 1 1 calc R
C4 C 0.27778(5) 0.24010(4) 0.17507(5) 0.01651(18) Uani 1 1 d .
H4A H 0.2431 0.2395 0.1337 0.020 Uiso 1 1 calc R
H4B H 0.3261 0.2402 0.1613 0.020 Uiso 1 1 calc R
C5 C 0.36693(8) 0.21561(5) 0.48760(7) 0.0320(3) Uani 1 1 d .
H5A H 0.3367 0.1961 0.5155 0.048 Uiso 1 1 calc R
H5B H 0.3382 0.2380 0.4567 0.048 Uiso 1 1 calc R
H5C H 0.3998 0.2352 0.5186 0.048 Uiso 1 1 calc R
C6 C 0.47230(7) 0.21114(5) 0.37911(7) 0.0302(3) Uani 1 1 d .
H6A H 0.4420 0.2314 0.3466 0.045 Uiso 1 1 calc R
H6B H 0.5009 0.1892 0.3528 0.045 Uiso 1 1 calc R
H6C H 0.5028 0.2329 0.4094 0.045 Uiso 1 1 calc R
C7 C 0.47486(7) 0.13515(5) 0.49861(7) 0.0298(3) Uani 1 1 d .
H7A H 0.5032 0.1577 0.5296 0.045 Uiso 1 1 calc R
H7B H 0.5056 0.1139 0.4737 0.045 Uiso 1 1 calc R
H7C H 0.4459 0.1144 0.5262 0.045 Uiso 1 1 calc R
C8 C 0.42777(7) 0.00696(5) 0.42524(6) 0.0265(2) Uani 1 1 d .
H8A H 0.3824 -0.0060 0.4362 0.040 Uiso 1 1 calc R
H8B H 0.4488 0.0265 0.4647 0.040 Uiso 1 1 calc R
H8C H 0.4587 -0.0208 0.4162 0.040 Uiso 1 1 calc R
C9 C 0.50294(6) 0.06796(5) 0.32133(8) 0.0329(3) Uani 1 1 d .
H9A H 0.5258 0.0887 0.3586 0.049 Uiso 1 1 calc R
H9B H 0.4969 0.0872 0.2780 0.049 Uiso 1 1 calc R
H9C H 0.5319 0.0387 0.3146 0.049 Uiso 1 1 calc R
C10 C 0.37451(7) 0.00786(5) 0.27303(6) 0.0270(2) Uani 1 1 d .
H10A H 0.4049 -0.0207 0.2663 0.040 Uiso 1 1 calc R
H10B H 0.3687 0.0275 0.2301 0.040 Uiso 1 1 calc R
H10C H 0.3288 -0.0040 0.2846 0.040 Uiso 1 1 calc R
C11 C 0.28401(7) 0.07898(5) 0.50839(6) 0.0259(2) Uani 1 1 d .
H11A H 0.3043 0.1086 0.5319 0.039 Uiso 1 1 calc R
H11B H 0.3200 0.0532 0.5074 0.039 Uiso 1 1 calc R
H11C H 0.2457 0.0665 0.5337 0.039 Uiso 1 1 calc R
C12 C 0.20711(6) 0.03873(5) 0.37417(6) 0.0252(2) Uani 1 1 d .
H12A H 0.1648 0.0306 0.3966 0.038 Uiso 1 1 calc R
H12B H 0.2397 0.0107 0.3793 0.038 Uiso 1 1 calc R
H12C H 0.1946 0.0453 0.3245 0.038 Uiso 1 1 calc R
C13 C 0.18192(6) 0.14524(5) 0.42225(6) 0.0265(2) Uani 1 1 d .
H13A H 0.1594 0.1524 0.3755 0.040 Uiso 1 1 calc R
H13B H 0.2044 0.1755 0.4419 0.040 Uiso 1 1 calc R
H13C H 0.1467 0.1339 0.4523 0.040 Uiso 1 1 calc R
C14 C 0.05928(7) 0.05153(6) 0.21274(7) 0.0349(3) Uani 1 1 d .
H14A H 0.0194 0.0734 0.1998 0.052 Uiso 1 1 calc R
H14B H 0.0858 0.0643 0.2549 0.052 Uiso 1 1 calc R
H14C H 0.0424 0.0180 0.2217 0.052 Uiso 1 1 calc R
C15 C 0.19003(8) 0.00396(5) 0.16191(7) 0.0322(3) Uani 1 1 d .
H15A H 0.1703 -0.0287 0.1715 0.048 Uiso 1 1 calc R
H15B H 0.2190 0.0156 0.2033 0.048 Uiso 1 1 calc R
H15C H 0.2187 0.0012 0.1227 0.048 Uiso 1 1 calc R
C16 C 0.06247(8) 0.02508(6) 0.06142(7) 0.0388(3) Uani 1 1 d .
H16A H 0.0473 -0.0089 0.0706 0.058 Uiso 1 1 calc R
H16B H 0.0900 0.0250 0.0211 0.058 Uiso 1 1 calc R
H16C H 0.0214 0.0464 0.0516 0.058 Uiso 1 1 calc R
C17 C 0.34050(6) 0.09228(5) 0.09187(6) 0.0267(2) Uani 1 1 d .
H17A H 0.3717 0.0858 0.0556 0.040 Uiso 1 1 calc R
H17B H 0.3316 0.0612 0.1160 0.040 Uiso 1 1 calc R
H17C H 0.3624 0.1163 0.1254 0.040 Uiso 1 1 calc R
C18 C 0.22097(6) 0.07198(4) -0.01665(6) 0.0225(2) Uani 1 1 d .
H18A H 0.2527 0.0700 -0.0535 0.034 Uiso 1 1 calc R
H18B H 0.1747 0.0826 -0.0368 0.034 Uiso 1 1 calc R
H18C H 0.2174 0.0393 0.0050 0.034 Uiso 1 1 calc R
C19 C 0.27703(8) 0.17655(5) 0.00388(7) 0.0334(3) Uani 1 1 d .
H19A H 0.2969 0.2012 0.0376 0.050 Uiso 1 1 calc R
H19B H 0.2343 0.1899 -0.0211 0.050 Uiso 1 1 calc R
H19C H 0.3110 0.1690 -0.0295 0.050 Uiso 1 1 calc R
C20 C 0.05938(8) 0.15294(6) -0.03300(7) 0.0341(3) Uani 1 1 d .
H20A H 0.0199 0.1717 -0.0559 0.051 Uiso 1 1 calc R
H20B H 0.0473 0.1176 -0.0320 0.051 Uiso 1 1 calc R
H20C H 0.1004 0.1574 -0.0589 0.051 Uiso 1 1 calc R
C21 C -0.00277(6) 0.17454(6) 0.10367(8) 0.0367(3) Uani 1 1 d .
H21A H 0.0066 0.1874 0.1512 0.055 Uiso 1 1 calc R
H21B H -0.0195 0.1402 0.1054 0.055 Uiso 1 1 calc R
H21C H -0.0385 0.1951 0.0779 0.055 Uiso 1 1 calc R
C22 C 0.10698(7) 0.24299(5) 0.05282(7) 0.0275(2) Uani 1 1 d .
H22A H 0.0673 0.2629 0.0329 0.041 Uiso 1 1 calc R
H22B H 0.1453 0.2455 0.0229 0.041 Uiso 1 1 calc R
H22C H 0.1226 0.2554 0.0995 0.041 Uiso 1 1 calc R
C23 C 0.07839(6) 0.29115(5) 0.24503(7) 0.0293(3) Uani 1 1 d .
H23A H 0.0358 0.3108 0.2476 0.044 Uiso 1 1 calc R
H23B H 0.0881 0.2719 0.2881 0.044 Uiso 1 1 calc R
H23C H 0.0720 0.2684 0.2052 0.044 Uiso 1 1 calc R
C24 C 0.13469(6) 0.37087(4) 0.15177(6) 0.0221(2) Uani 1 1 d .
H24A H 0.0890 0.3870 0.1521 0.033 Uiso 1 1 calc R
H24B H 0.1342 0.3487 0.1114 0.033 Uiso 1 1 calc R
H24C H 0.1709 0.3963 0.1489 0.033 Uiso 1 1 calc R
C25 C 0.15992(7) 0.37782(5) 0.31012(6) 0.0281(3) Uani 1 1 d .
H25A H 0.1965 0.4025 0.3046 0.042 Uiso 1 1 calc R
H25B H 0.1714 0.3591 0.3533 0.042 Uiso 1 1 calc R
H25C H 0.1150 0.3948 0.3122 0.042 Uiso 1 1 calc R
C26 C 0.33135(7) 0.40465(4) 0.20377(6) 0.0261(2) Uani 1 1 d .
H26A H 0.2915 0.4214 0.2218 0.039 Uiso 1 1 calc R
H26B H 0.3191 0.3954 0.1549 0.039 Uiso 1 1 calc R
H26C H 0.3717 0.4271 0.2070 0.039 Uiso 1 1 calc R
C27 C 0.37308(7) 0.36335(5) 0.35111(7) 0.0314(3) Uani 1 1 d .
H27A H 0.4118 0.3871 0.3565 0.047 Uiso 1 1 calc R
H27B H 0.3860 0.3332 0.3777 0.047 Uiso 1 1 calc R
H27C H 0.3315 0.3782 0.3685 0.047 Uiso 1 1 calc R
C28 C 0.43468(7) 0.31997(5) 0.22374(9) 0.0367(3) Uani 1 1 d .
H28A H 0.4730 0.3440 0.2306 0.055 Uiso 1 1 calc R
H28B H 0.4256 0.3123 0.1740 0.055 Uiso 1 1 calc R
H28C H 0.4476 0.2894 0.2495 0.055 Uiso 1 1 calc R
C31 C 0.31895(5) 0.41120(4) 0.78554(5) 0.01692(19) Uani 1 1 d .
H31A H 0.3575 0.4349 0.7806 0.020 Uiso 1 1 calc R
H31B H 0.3237 0.3843 0.7512 0.020 Uiso 1 1 calc R
C32 C 0.16597(5) 0.39792(4) 0.73115(5) 0.01673(18) Uani 1 1 d .
H32A H 0.1206 0.4130 0.7400 0.020 Uiso 1 1 calc R
H32B H 0.1733 0.3692 0.7631 0.020 Uiso 1 1 calc R
C33 C 0.21610(5) 0.49123(4) 0.82809(5) 0.01614(18) Uani 1 1 d .
H33A H 0.2498 0.4902 0.8702 0.019 Uiso 1 1 calc R
H33B H 0.1674 0.4901 0.8407 0.019 Uiso 1 1 calc R
C34 C 0.24087(6) 0.49594(4) 0.69149(5) 0.01702(19) Uani 1 1 d .
H34A H 0.2011 0.4965 0.6549 0.020 Uiso 1 1 calc R
H34B H 0.2860 0.4971 0.6707 0.020 Uiso 1 1 calc R
C35 C 0.50024(6) 0.43155(6) 0.89316(7) 0.0364(3) Uani 1 1 d .
H35A H 0.4873 0.4400 0.8442 0.055 Uiso 1 1 calc R
H35B H 0.5226 0.3988 0.8960 0.055 Uiso 1 1 calc R
H35C H 0.5329 0.4565 0.9142 0.055 Uiso 1 1 calc R
C36 C 0.44324(7) 0.40638(6) 1.03200(6) 0.0347(3) Uani 1 1 d .
H36A H 0.4578 0.3715 1.0299 0.052 Uiso 1 1 calc R
H36B H 0.4025 0.4089 1.0587 0.052 Uiso 1 1 calc R
H36C H 0.4817 0.4262 1.0547 0.052 Uiso 1 1 calc R
C37 C 0.38775(7) 0.49581(5) 0.94892(7) 0.0324(3) Uani 1 1 d .
H37A H 0.4260 0.5168 0.9695 0.049 Uiso 1 1 calc R
H37B H 0.3492 0.4964 0.9788 0.049 Uiso 1 1 calc R
H37C H 0.3713 0.5085 0.9026 0.049 Uiso 1 1 calc R
C38 C 0.43923(9) 0.27817(6) 0.93822(8) 0.0439(4) Uani 1 1 d .
H38A H 0.4555 0.2447 0.9279 0.066 Uiso 1 1 calc R
H38B H 0.4110 0.2767 0.9779 0.066 Uiso 1 1 calc R
H38C H 0.4796 0.2999 0.9496 0.066 Uiso 1 1 calc R
C39 C 0.44400(7) 0.30839(6) 0.78802(7) 0.0371(3) Uani 1 1 d .
H39A H 0.4842 0.3294 0.8034 0.056 Uiso 1 1 calc R
H39B H 0.4183 0.3232 0.7468 0.056 Uiso 1 1 calc R
H39C H 0.4603 0.2752 0.7763 0.056 Uiso 1 1 calc R
C40 C 0.31370(8) 0.25735(5) 0.83493(7) 0.0332(3) Uani 1 1 d .
H40A H 0.2831 0.2704 0.7956 0.050 Uiso 1 1 calc R
H40B H 0.2864 0.2516 0.8747 0.050 Uiso 1 1 calc R
H40C H 0.3344 0.2259 0.8214 0.050 Uiso 1 1 calc R
C41 C 0.28060(6) 0.32503(4) 1.01877(6) 0.0217(2) Uani 1 1 d .
H41A H 0.2479 0.3221 1.0546 0.033 Uiso 1 1 calc R
H41B H 0.3256 0.3374 1.0400 0.033 Uiso 1 1 calc R
H41C H 0.2872 0.2924 0.9978 0.033 Uiso 1 1 calc R
C42 C 0.16245(6) 0.34076(6) 0.90735(7) 0.0329(3) Uani 1 1 d .
H42A H 0.1741 0.3103 0.8831 0.049 Uiso 1 1 calc R
H42B H 0.1392 0.3642 0.8738 0.049 Uiso 1 1 calc R
H42C H 0.1312 0.3327 0.9431 0.049 Uiso 1 1 calc R
C43 C 0.21887(9) 0.42719(5) 0.99534(7) 0.0382(4) Uani 1 1 d .
H43A H 0.1977 0.4510 0.9611 0.057 Uiso 1 1 calc R
H43B H 0.2605 0.4421 1.0204 0.057 Uiso 1 1 calc R
H43C H 0.1851 0.4187 1.0285 0.057 Uiso 1 1 calc R
C44 C 0.32292(6) 0.40012(5) 0.58457(7) 0.0288(3) Uani 1 1 d .
H44A H 0.3441 0.4072 0.6318 0.043 Uiso 1 1 calc R
H44B H 0.2996 0.4301 0.5650 0.043 Uiso 1 1 calc R
H44C H 0.3593 0.3899 0.5552 0.043 Uiso 1 1 calc R
C45 C 0.29871(6) 0.29327(5) 0.63397(6) 0.0272(2) Uani 1 1 d .
H45A H 0.2670 0.2648 0.6280 0.041 Uiso 1 1 calc R
H45B H 0.3083 0.3007 0.6837 0.041 Uiso 1 1 calc R
H45C H 0.3426 0.2854 0.6143 0.041 Uiso 1 1 calc R
C46 C 0.23027(8) 0.33028(6) 0.49517(6) 0.0348(3) Uani 1 1 d .
H46A H 0.2717 0.3203 0.4725 0.052 Uiso 1 1 calc R
H46B H 0.2077 0.3586 0.4701 0.052 Uiso 1 1 calc R
H46C H 0.1974 0.3024 0.4945 0.052 Uiso 1 1 calc R
C47 C 0.12237(7) 0.26149(5) 0.72378(7) 0.0289(3) Uani 1 1 d .
H47A H 0.0930 0.2320 0.7274 0.043 Uiso 1 1 calc R
H47B H 0.1220 0.2814 0.7663 0.043 Uiso 1 1 calc R
H47C H 0.1704 0.2512 0.7178 0.043 Uiso 1 1 calc R
C48 C 0.08462(8) 0.25853(5) 0.56805(7) 0.0338(3) Uani 1 1 d .
H48A H 0.1316 0.2458 0.5628 0.051 Uiso 1 1 calc R
H48B H 0.0679 0.2777 0.5265 0.051 Uiso 1 1 calc R
H48C H 0.0529 0.2306 0.5736 0.051 Uiso 1 1 calc R
C49 C -0.00435(7) 0.31750(5) 0.66175(9) 0.0363(3) Uani 1 1 d .
H49A H -0.0319 0.2874 0.6681 0.055 Uiso 1 1 calc R
H49B H -0.0254 0.3361 0.6214 0.055 Uiso 1 1 calc R
H49C H -0.0037 0.3383 0.7036 0.055 Uiso 1 1 calc R
C50 C 0.03388(7) 0.46627(5) 0.60912(8) 0.0347(3) Uani 1 1 d .
H50A H 0.0061 0.4881 0.5766 0.052 Uiso 1 1 calc R
H50B H 0.0632 0.4865 0.6426 0.052 Uiso 1 1 calc R
H50C H 0.0026 0.4455 0.6342 0.052 Uiso 1 1 calc R
C51 C 0.14647(7) 0.46614(5) 0.50779(7) 0.0333(3) Uani 1 1 d .
H51A H 0.1164 0.4872 0.4763 0.050 Uiso 1 1 calc R
H51B H 0.1756 0.4453 0.4805 0.050 Uiso 1 1 calc R
H51C H 0.1764 0.4871 0.5397 0.050 Uiso 1 1 calc R
C52 C 0.03415(7) 0.38889(5) 0.49294(7) 0.0343(3) Uani 1 1 d .
H52A H 0.0006 0.3691 0.5165 0.051 Uiso 1 1 calc R
H52B H 0.0634 0.3667 0.4677 0.051 Uiso 1 1 calc R
H52C H 0.0089 0.4118 0.4599 0.051 Uiso 1 1 calc R
C53 C 0.35463(7) 0.62497(5) 0.86006(6) 0.0282(3) Uani 1 1 d .
H53A H 0.3981 0.6440 0.8595 0.042 Uiso 1 1 calc R
H53B H 0.3589 0.6016 0.8992 0.042 Uiso 1 1 calc R
H53C H 0.3157 0.6478 0.8653 0.042 Uiso 1 1 calc R
C54 C 0.41543(7) 0.54946(5) 0.76303(8) 0.0335(3) Uani 1 1 d .
H54A H 0.4073 0.5317 0.7186 0.050 Uiso 1 1 calc R
H54B H 0.4223 0.5254 0.8012 0.050 Uiso 1 1 calc R
H54C H 0.4572 0.5703 0.7625 0.050 Uiso 1 1 calc R
C55 C 0.32899(7) 0.63535(5) 0.70187(6) 0.0292(3) Uani 1 1 d .
H55A H 0.3733 0.6530 0.6997 0.044 Uiso 1 1 calc R
H55B H 0.2920 0.6593 0.7093 0.044 Uiso 1 1 calc R
H55C H 0.3170 0.6176 0.6580 0.044 Uiso 1 1 calc R
C56 C 0.05611(7) 0.56915(5) 0.77392(9) 0.0378(3) Uani 1 1 d .
H56A H 0.0174 0.5929 0.7668 0.057 Uiso 1 1 calc R
H56B H 0.0628 0.5597 0.8232 0.057 Uiso 1 1 calc R
H56C H 0.0453 0.5395 0.7454 0.057 Uiso 1 1 calc R
C57 C 0.15384(8) 0.65571(5) 0.80281(7) 0.0301(3) Uani 1 1 d .
H57A H 0.1959 0.6727 0.7901 0.045 Uiso 1 1 calc R
H57B H 0.1602 0.6462 0.8521 0.045 Uiso 1 1 calc R
H57C H 0.1136 0.6781 0.7950 0.045 Uiso 1 1 calc R
C58 C 0.12375(7) 0.61659(5) 0.65340(6) 0.0296(3) Uani 1 1 d .
H58A H 0.0835 0.6390 0.6464 0.044 Uiso 1 1 calc R
H58B H 0.1148 0.5867 0.6249 0.044 Uiso 1 1 calc R
H58C H 0.1655 0.6335 0.6396 0.044 Uiso 1 1 calc R
Si1 Si 0.261736(14) 0.191584(10) 0.243182(14) 0.01219(5) Uani 1 1 d .
Si2 Si 0.347177(14) 0.119091(11) 0.359558(14) 0.01287(5) Uani 1 1 d .
Si3 Si 0.164756(14) 0.128782(11) 0.124238(14) 0.01331(5) Uani 1 1 d .
Si4 Si 0.260452(15) 0.290413(11) 0.241599(15) 0.01588(6) Uani 1 1 d .
Si5 Si 0.416990(16) 0.172499(12) 0.433929(16) 0.01938(6) Uani 1 1 d .
Si6 Si 0.415181(15) 0.047490(11) 0.346056(16) 0.01603(6) Uani 1 1 d .
Si7 Si 0.249573(15) 0.095373(12) 0.416529(15) 0.01705(6) Uani 1 1 d .
Si8 Si 0.117309(17) 0.049330(12) 0.139510(16) 0.02123(6) Uani 1 1 d .
Si9 Si 0.255850(16) 0.118260(11) 0.051110(15) 0.01685(6) Uani 1 1 d .
Si10 Si 0.079581(16) 0.176287(12) 0.058781(16) 0.01950(6) Uani 1 1 d .
Si11 Si 0.153775(15) 0.333960(12) 0.233861(15) 0.01723(6) Uani 1 1 d .
Si12 Si 0.353787(16) 0.347153(12) 0.256556(17) 0.02006(6) Uani 1 1 d .
Si21 Si 0.235338(14) 0.444581(10) 0.758470(14) 0.01232(5) Uani 1 1 d .
Si22 Si 0.335176(14) 0.381844(11) 0.876898(14) 0.01354(5) Uani 1 1 d .
Si23 Si 0.155318(14) 0.371854(11) 0.638134(14) 0.01398(5) Uani 1 1 d .
Si24 Si 0.233348(15) 0.543477(11) 0.764438(15) 0.01589(5) Uani 1 1 d .
Si25 Si 0.419912(16) 0.430292(13) 0.941160(16) 0.02163(6) Uani 1 1 d .
Si26 Si 0.384894(18) 0.303349(13) 0.860050(17) 0.02332(7) Uani 1 1 d .
Si27 Si 0.244423(15) 0.369571(11) 0.949535(15) 0.01642(6) Uani 1 1 d .
Si28 Si 0.257136(16) 0.348650(13) 0.587902(15) 0.01990(6) Uani 1 1 d .
Si29 Si 0.087390(16) 0.299598(11) 0.646812(17) 0.01899(6) Uani 1 1 d .
Si30 Si 0.090842(16) 0.425469(12) 0.559368(17) 0.02119(6) Uani 1 1 d .
Si31 Si 0.337736(16) 0.589648(12) 0.776031(16) 0.01995(6) Uani 1 1 d .
Si32 Si 0.138114(16) 0.598626(12) 0.747730(17) 0.01979(6) Uani 1 1 d .

loop_
_atom_site_aniso_label
_atom_site_aniso_U_11
_atom_site_aniso_U_22
_atom_site_aniso_U_33
_atom_site_aniso_U_23
_atom_site_aniso_U_13
_atom_site_aniso_U_12
C1 0.0178(4) 0.0172(5) 0.0141(4) 0.0017(4) 0.0012(3) 0.0036(4)
C2 0.0161(4) 0.0203(5) 0.0142(4) -0.0014(4) 0.0015(3) -0.0032(4)
C3 0.0237(5) 0.0132(5) 0.0153(4) -0.0006(4) 0.0002(4) 0.0017(4)
C4 0.0204(4) 0.0131(5) 0.0160(4) 0.0024(4) 0.0017(4) 0.0000(4)
C5 0.0453(7) 0.0257(7) 0.0233(6) -0.0099(5) -0.0059(5) 0.0050(5)
C6 0.0306(6) 0.0242(6) 0.0344(7) 0.0022(5) -0.0038(5) -0.0103(5)
C7 0.0319(6) 0.0255(6) 0.0287(6) 0.0011(5) -0.0138(5) -0.0030(5)
C8 0.0325(6) 0.0180(6) 0.0272(6) 0.0056(5) -0.0065(5) 0.0034(4)
C9 0.0231(5) 0.0207(6) 0.0571(9) -0.0023(6) 0.0148(6) 0.0005(4)
C10 0.0333(6) 0.0193(6) 0.0269(6) -0.0047(5) -0.0052(5) 0.0047(5)
C11 0.0313(6) 0.0293(6) 0.0170(5) 0.0039(4) 0.0014(4) -0.0029(5)
C12 0.0264(5) 0.0255(6) 0.0235(5) 0.0015(5) 0.0008(4) -0.0084(4)
C13 0.0237(5) 0.0296(6) 0.0274(6) 0.0029(5) 0.0088(4) 0.0041(5)
C14 0.0305(6) 0.0446(8) 0.0301(6) 0.0078(6) 0.0051(5) -0.0165(6)
C15 0.0434(7) 0.0187(6) 0.0333(7) 0.0086(5) -0.0026(6) -0.0026(5)
C16 0.0451(8) 0.0392(8) 0.0295(7) -0.0007(6) -0.0109(6) -0.0222(6)
C17 0.0189(5) 0.0370(7) 0.0242(5) -0.0090(5) 0.0023(4) 0.0019(5)
C18 0.0279(5) 0.0217(6) 0.0174(5) -0.0030(4) -0.0003(4) 0.0033(4)
C19 0.0534(8) 0.0197(6) 0.0310(6) 0.0011(5) 0.0248(6) -0.0024(5)
C20 0.0414(7) 0.0343(7) 0.0235(6) -0.0013(5) -0.0134(5) 0.0086(6)
C21 0.0177(5) 0.0467(9) 0.0460(8) 0.0079(7) 0.0047(5) 0.0057(5)
C22 0.0308(6) 0.0207(6) 0.0301(6) 0.0047(5) -0.0024(5) 0.0067(5)
C23 0.0221(5) 0.0270(6) 0.0399(7) 0.0059(5) 0.0083(5) 0.0002(5)
C24 0.0269(5) 0.0211(6) 0.0181(5) 0.0032(4) 0.0008(4) 0.0041(4)
C25 0.0380(6) 0.0275(6) 0.0187(5) -0.0004(5) 0.0015(5) 0.0092(5)
C26 0.0357(6) 0.0161(5) 0.0269(6) 0.0008(4) 0.0048(5) -0.0027(4)
C27 0.0341(6) 0.0267(7) 0.0313(6) 0.0008(5) -0.0083(5) -0.0043(5)
C28 0.0247(6) 0.0246(7) 0.0626(10) -0.0025(6) 0.0129(6) -0.0008(5)
C31 0.0153(4) 0.0220(5) 0.0135(4) 0.0022(4) 0.0015(3) 0.0023(4)
C32 0.0173(4) 0.0168(5) 0.0163(4) -0.0020(4) 0.0028(3) -0.0040(4)
C33 0.0201(4) 0.0136(5) 0.0149(4) -0.0003(4) 0.0028(3) -0.0001(3)
C34 0.0224(5) 0.0142(5) 0.0144(4) 0.0012(4) 0.0012(4) -0.0021(4)
C35 0.0199(5) 0.0590(10) 0.0304(6) -0.0032(6) 0.0034(5) -0.0100(6)
C36 0.0343(6) 0.0478(9) 0.0201(5) 0.0018(6) -0.0075(5) -0.0140(6)
C37 0.0383(7) 0.0278(7) 0.0308(6) -0.0082(5) 0.0017(5) -0.0140(5)
C38 0.0482(8) 0.0492(10) 0.0318(7) 0.0019(7) -0.0091(6) 0.0297(7)
C39 0.0307(6) 0.0500(9) 0.0312(6) -0.0053(6) 0.0074(5) 0.0197(6)
C40 0.0535(8) 0.0185(6) 0.0272(6) -0.0048(5) 0.0019(6) 0.0031(5)
C41 0.0269(5) 0.0192(5) 0.0185(5) 0.0043(4) -0.0003(4) -0.0006(4)
C42 0.0189(5) 0.0546(9) 0.0250(6) 0.0124(6) 0.0008(4) -0.0074(5)
C43 0.0642(9) 0.0215(6) 0.0343(7) 0.0075(5) 0.0320(7) 0.0129(6)
C44 0.0238(5) 0.0354(7) 0.0284(6) 0.0033(5) 0.0089(4) 0.0017(5)
C45 0.0269(5) 0.0314(7) 0.0233(5) 0.0006(5) 0.0029(4) 0.0117(5)
C46 0.0423(7) 0.0460(9) 0.0159(5) -0.0046(5) 0.0014(5) 0.0094(6)
C47 0.0367(6) 0.0198(6) 0.0282(6) 0.0050(5) -0.0080(5) -0.0048(5)
C48 0.0475(8) 0.0214(6) 0.0293(6) -0.0052(5) -0.0127(6) -0.0029(5)
C49 0.0232(6) 0.0266(7) 0.0599(9) 0.0101(6) 0.0072(6) -0.0029(5)
C50 0.0284(6) 0.0254(7) 0.0489(8) 0.0015(6) -0.0041(6) 0.0089(5)
C51 0.0367(7) 0.0315(7) 0.0296(6) 0.0143(5) -0.0077(5) -0.0090(5)
C52 0.0369(7) 0.0296(7) 0.0325(7) 0.0065(5) -0.0176(5) -0.0067(5)
C53 0.0369(6) 0.0239(6) 0.0231(5) -0.0035(5) 0.0001(5) -0.0075(5)
C54 0.0244(6) 0.0303(7) 0.0474(8) -0.0048(6) 0.0112(5) -0.0039(5)
C55 0.0416(7) 0.0244(6) 0.0219(5) -0.0002(5) 0.0049(5) -0.0121(5)
C56 0.0278(6) 0.0270(7) 0.0612(10) 0.0083(7) 0.0171(6) 0.0037(5)
C57 0.0453(7) 0.0196(6) 0.0252(6) -0.0013(5) 0.0019(5) 0.0058(5)
C58 0.0355(6) 0.0265(6) 0.0253(6) 0.0021(5) -0.0051(5) 0.0013(5)
Si1 0.01419(11) 0.01007(12) 0.01202(11) 0.00097(9) -0.00021(9) 0.00008(9)
Si2 0.01343(11) 0.01194(12) 0.01288(11) 0.00043(10) -0.00067(9) 0.00036(9)
Si3 0.01376(11) 0.01377(13) 0.01211(11) 0.00088(10) -0.00024(9) -0.00107(9)
Si4 0.01753(12) 0.01036(13) 0.01956(13) 0.00111(10) 0.00074(10) 0.00048(10)
Si5 0.02250(14) 0.01524(14) 0.01898(14) -0.00172(11) -0.00541(11) -0.00168(11)
Si6 0.01577(12) 0.01135(13) 0.02050(13) 0.00105(11) -0.00078(10) 0.00102(10)
Si7 0.01744(12) 0.01886(15) 0.01495(12) 0.00168(11) 0.00207(10) -0.00154(10)
Si8 0.02436(14) 0.02003(16) 0.01828(14) 0.00230(12) -0.00334(11) -0.01035(12)
Si9 0.02092(13) 0.01457(14) 0.01566(12) -0.00108(10) 0.00483(10) -0.00018(10)
Si10 0.01765(13) 0.02209(16) 0.01795(13) 0.00156(11) -0.00254(10) 0.00346(11)
Si11 0.01900(13) 0.01538(14) 0.01747(13) 0.00297(11) 0.00255(10) 0.00322(10)
Si12 0.01987(13) 0.01250(14) 0.02779(15) -0.00107(12) 0.00207(11) -0.00146(10)
Si21 0.01386(11) 0.01078(12) 0.01223(11) -0.00014(9) 0.00069(9) -0.00077(9)
Si22 0.01295(11) 0.01513(13) 0.01241(11) -0.00067(10) 0.00056(9) 0.00120(9)
Si23 0.01394(11) 0.01317(13) 0.01431(12) 0.00025(10) -0.00138(9) 0.00042(9)
Si24 0.01923(12) 0.01090(13) 0.01762(13) 0.00044(10) 0.00219(10) -0.00156(10)
Si25 0.01813(13) 0.03056(18) 0.01578(13) -0.00149(12) -0.00071(10) -0.00746(12)
Si26 0.02627(15) 0.02435(17) 0.01868(14) -0.00166(12) -0.00142(12) 0.01382(13)
Si27 0.01862(12) 0.01557(14) 0.01564(12) 0.00321(10) 0.00460(10) 0.00206(10)
Si28 0.02017(13) 0.02624(17) 0.01338(12) -0.00001(11) 0.00204(10) 0.00560(12)
Si29 0.02051(13) 0.01224(14) 0.02295(14) 0.00024(11) -0.00458(11) -0.00149(10)
Si30 0.01986(13) 0.01714(15) 0.02476(15) 0.00544(12) -0.00748(11) -0.00107(11)
Si31 0.02304(14) 0.01623(14) 0.02096(14) -0.00264(11) 0.00403(11) -0.00641(11)
Si32 0.02307(14) 0.01341(14) 0.02321(14) 0.00298(11) 0.00386(11) 0.00112(11)

loop_
_atom_type_symbol
_atom_type_description
_atom_type_scat_dispersion_real
_atom_type_scat_dispersion_imag
_atom_type_scat_source
C C 0.0033 0.0016 'International Tables Vol C Tables 4.2.6.8 and 6.1.1.4'
H H 0.0000 0.0000 'International Tables Vol C Tables 4.2.6.8 and 6.1.1.4'
Si Si 0.0817 0.0704 'International Tables Vol C Tables 4.2.6.8 and 6.1.1.4'

loop_
_geom_angle_atom_site_label_1
_geom_angle_atom_site_label_2
_geom_angle_atom_site_label_3
_geom_angle
Si1 C1 Si2 120.67(5)
Si1 C2 Si3 119.67(5)
Si1 C3 Si4 88.47(4)
Si1 C4 Si4 88.46(4)
Si21 C31 Si22 120.78(5)
Si21 C32 Si23 121.26(5)
Si21 C33 Si24 88.59(4)
Si21 C34 Si24 88.51(4)
C2 Si1 C1 108.69(5)
C2 Si1 C4 109.67(5)
C1 Si1 C4 117.67(5)
C2 Si1 C3 116.23(5)
C1 Si1 C3 112.46(5)
C4 Si1 C3 91.59(5)
C2 Si1 Si4 118.89(4)
C1 Si1 Si4 132.42(4)
C4 Si1 Si4 46.05(3)
C3 Si1 Si4 45.97(3)
C1 Si2 Si7 118.88(3)
C1 Si2 Si6 103.33(3)
Si7 Si2 Si6 107.780(16)
C1 Si2 Si5 111.58(4)
Si7 Si2 Si5 108.376(16)
Si6 Si2 Si5 105.995(16)
C2 Si3 Si10 107.96(4)
C2 Si3 Si8 105.64(3)
Si10 Si3 Si8 107.620(16)
C2 Si3 Si9 123.16(3)
Si10 Si3 Si9 105.234(16)
Si8 Si3 Si9 106.450(16)
C3 Si4 C4 90.62(5)
C3 Si4 Si12 116.31(4)
C4 Si4 Si12 111.21(3)
C3 Si4 Si11 107.28(4)
C4 Si4 Si11 120.99(4)
Si12 Si4 Si11 109.542(17)
C3 Si4 Si1 45.56(3)
C4 Si4 Si1 45.49(3)
Si12 Si4 Si1 129.885(16)
Si11 Si4 Si1 120.359(15)
C5 Si5 C7 105.45(6)
C5 Si5 C6 108.30(7)
C7 Si5 C6 109.70(6)
C5 Si5 Si2 114.79(5)
C7 Si5 Si2 110.15(4)
C6 Si5 Si2 108.35(4)
C8 Si6 C10 107.04(6)
C8 Si6 C9 109.11(6)
C10 Si6 C9 107.27(6)
C8 Si6 Si2 114.61(4)
C10 Si6 Si2 110.56(4)
C9 Si6 Si2 108.01(4)
C12 Si7 C13 109.26(6)
C12 Si7 C11 108.56(6)
C13 Si7 C11 107.21(6)
C12 Si7 Si2 110.52(4)
C13 Si7 Si2 114.91(4)
C11 Si7 Si2 106.12(4)
C16 Si8 C15 108.02(7)
C16 Si8 C14 106.58(7)
C15 Si8 C14 109.26(7)
C16 Si8 Si3 114.31(5)
C15 Si8 Si3 109.32(4)
C14 Si8 Si3 109.25(5)
C17 Si9 C19 107.18(7)
C17 Si9 C18 106.41(5)
C19 Si9 C18 107.20(6)
C17 Si9 Si3 117.19(4)
C19 Si9 Si3 113.29(4)
C18 Si9 Si3 104.91(4)
C21 Si10 C22 107.83(7)
C21 Si10 C20 108.48(7)
C22 Si10 C20 107.20(6)
C21 Si10 Si3 108.34(5)
C22 Si10 Si3 111.58(4)
C20 Si10 Si3 113.24(4)
C24 Si11 C23 109.25(6)
C24 Si11 C25 108.67(6)
C23 Si11 C25 106.70(6)
C24 Si11 Si4 114.64(4)
C23 Si11 Si4 111.36(4)
C25 Si11 Si4 105.83(4)
C27 Si12 C26 110.42(6)
C27 Si12 C28 108.84(7)
C26 Si12 C28 107.02(6)
C27 Si12 Si4 110.38(4)
C26 Si12 Si4 109.54(4)
C28 Si12 Si4 110.59(5)
C32 Si21 C31 109.09(5)
C32 Si21 C33 117.47(5)
C31 Si21 C33 109.85(5)
C32 Si21 C34 112.38(5)
C31 Si21 C34 115.88(5)
C33 Si21 C34 91.52(5)
C32 Si21 Si24 132.05(4)
C31 Si21 Si24 118.86(4)
C33 Si21 Si24 45.95(3)
C34 Si21 Si24 45.98(3)
C31 Si22 Si25 107.39(4)
C31 Si22 Si26 105.93(4)
Si25 Si22 Si26 107.495(17)
C31 Si22 Si27 122.27(3)
Si25 Si22 Si27 106.246(16)
Si26 Si22 Si27 106.785(16)
C32 Si23 Si28 117.58(3)
C32 Si23 Si29 104.26(3)
Si28 Si23 Si29 107.392(17)
C32 Si23 Si30 112.40(4)
Si28 Si23 Si30 107.754(16)
Si29 Si23 Si30 106.802(16)
C33 Si24 C34 90.56(4)
C33 Si24 Si31 121.63(4)
C34 Si24 Si31 107.42(3)
C33 Si24 Si32 111.76(3)
C34 Si24 Si32 115.58(4)
Si31 Si24 Si32 108.990(17)
C33 Si24 Si21 45.46(3)
C34 Si24 Si21 45.51(3)
Si31 Si24 Si21 121.060(16)
Si32 Si24 Si21 129.615(16)
C35 Si25 C37 108.37(7)
C35 Si25 C36 109.32(7)
C37 Si25 C36 107.36(7)
C35 Si25 Si22 108.23(5)
C37 Si25 Si22 110.25(4)
C36 Si25 Si22 113.22(5)
C40 Si26 C38 107.84(8)
C40 Si26 C39 109.53(7)
C38 Si26 C39 106.83(7)
C40 Si26 Si22 109.39(5)
C38 Si26 Si22 114.56(5)
C39 Si26 Si22 108.59(5)
C42 Si27 C43 107.46(7)
C42 Si27 C41 106.54(6)
C43 Si27 C41 106.82(6)
C42 Si27 Si22 116.06(4)
C43 Si27 Si22 113.90(5)
C41 Si27 Si22 105.42(4)
C45 Si28 C46 107.95(6)
C45 Si28 C44 110.09(6)
C46 Si28 C44 106.65(6)
C45 Si28 Si23 110.53(4)
C46 Si28 Si23 107.28(5)
C44 Si28 Si23 114.06(4)
C48 Si29 C47 107.40(6)
C48 Si29 C49 108.69(7)
C47 Si29 C49 106.92(7)
C48 Si29 Si23 113.73(5)
C47 Si29 Si23 110.34(4)
C49 Si29 Si23 109.53(5)
C50 Si30 C51 108.57(7)
C50 Si30 C52 109.00(7)
C51 Si30 C52 105.48(6)
C50 Si30 Si23 108.98(5)
C51 Si30 Si23 113.94(5)
C52 Si30 Si23 110.72(5)
C53 Si31 C54 109.32(7)
C53 Si31 C55 108.67(6)
C54 Si31 C55 106.85(6)
C53 Si31 Si24 115.17(4)
C54 Si31 Si24 111.40(4)
C55 Si31 Si24 104.99(4)
C57 Si32 C56 106.78(7)
C57 Si32 C58 109.79(6)
C56 Si32 C58 108.61(7)
C57 Si32 Si24 110.91(5)
C56 Si32 Si24 111.04(5)
C58 Si32 Si24 109.64(5)

loop_
_geom_bond_atom_site_label_1
_geom_bond_atom_site_label_2
_geom_bond_distance
C1 Si1 1.8713(10)
C1 Si2 1.9167(10)
C2 Si1 1.8700(10)
C2 Si3 1.9268(10)
C3 Si1 1.8991(11)
C3 Si4 1.9125(11)
C4 Si1 1.8968(10)
C4 Si4 1.9151(11)
C5 Si5 1.8785(13)
C6 Si5 1.8812(13)
C7 Si5 1.8811(13)
C8 Si6 1.8725(12)
C9 Si6 1.8781(12)
C10 Si6 1.8763(12)
C11 Si7 1.8830(12)
C12 Si7 1.8785(12)
C13 Si7 1.8787(12)
C14 Si8 1.8805(13)
C15 Si8 1.8752(14)
C16 Si8 1.8714(13)
C17 Si9 1.8738(12)
C18 Si9 1.8813(12)
C19 Si9 1.8770(12)
C20 Si10 1.8825(13)
C21 Si10 1.8748(13)
C22 Si10 1.8766(13)
C23 Si11 1.8791(12)
C24 Si11 1.8745(11)
C25 Si11 1.8796(12)
C26 Si12 1.8789(12)
C27 Si12 1.8762(14)
C28 Si12 1.8809(13)
C31 Si21 1.8716(10)
C31 Si22 1.9280(10)
C32 Si21 1.8703(10)
C32 Si23 1.9176(10)
C33 Si21 1.8988(10)
C33 Si24 1.9150(10)
C34 Si21 1.9005(10)
C34 Si24 1.9160(11)
C35 Si25 1.8735(13)
C36 Si25 1.8792(13)
C37 Si25 1.8785(15)
C38 Si26 1.8767(14)
C39 Si26 1.8798(13)
C40 Si26 1.8744(15)
C41 Si27 1.8772(11)
C42 Si27 1.8714(13)
C43 Si27 1.8723(13)
C44 Si28 1.8803(13)
C45 Si28 1.8743(13)
C46 Si28 1.8789(13)
C47 Si29 1.8748(12)
C48 Si29 1.8741(13)
C49 Si29 1.8761(13)
C50 Si30 1.8764(14)
C51 Si30 1.8784(13)
C52 Si30 1.8792(13)
C53 Si31 1.8791(12)
C54 Si31 1.8795(13)
C55 Si31 1.8807(13)
C56 Si32 1.8756(13)
C57 Si32 1.8750(13)
C58 Si32 1.8761(13)
Si1 Si4 2.6589(4)
Si2 Si7 2.3497(4)
Si2 Si6 2.3560(4)
Si2 Si5 2.3571(4)
Si3 Si10 2.3484(4)
Si3 Si8 2.3532(4)
Si3 Si9 2.3659(4)
Si4 Si12 2.3524(4)
Si4 Si11 2.3540(4)
Si21 Si24 2.6634(5)
Si22 Si25 2.3461(4)
Si22 Si26 2.3529(4)
Si22 Si27 2.3605(4)
Si23 Si28 2.3483(4)
Si23 Si29 2.3563(4)
Si23 Si30 2.3591(4)
Si24 Si31 2.3524(4)
Si24 Si32 2.3546(4)

loop_
_geom_torsion_atom_site_label_1
_geom_torsion_atom_site_label_2
_geom_torsion_atom_site_label_3
_geom_torsion_atom_site_label_4
_geom_torsion
Si3 C2 Si1 C1 -78.54(7)
Si3 C2 Si1 C4 51.36(8)
Si3 C2 Si1 C3 153.42(6)
Si3 C2 Si1 Si4 101.23(6)
Si2 C1 Si1 C2 -87.19(7)
Si2 C1 Si1 C4 147.46(6)
Si2 C1 Si1 C3 42.95(8)
Si2 C1 Si1 Si4 93.08(7)
Si4 C4 Si1 C2 111.60(5)
Si4 C4 Si1 C1 -123.54(5)
Si4 C4 Si1 C3 -7.05(5)
Si4 C3 Si1 C2 -105.83(5)
Si4 C3 Si1 C1 128.00(5)
Si4 C3 Si1 C4 7.06(5)
Si1 C1 Si2 Si7 43.41(8)
Si1 C1 Si2 Si6 162.69(5)
Si1 C1 Si2 Si5 -83.84(6)
Si1 C2 Si3 Si10 -108.35(6)
Si1 C2 Si3 Si8 136.74(5)
Si1 C2 Si3 Si9 14.45(8)
Si1 C3 Si4 C4 -6.99(5)
Si1 C3 Si4 Si12 -121.13(3)
Si1 C3 Si4 Si11 115.87(3)
Si1 C4 Si4 C3 7.00(5)
Si1 C4 Si4 Si12 125.66(3)
Si1 C4 Si4 Si11 -103.67(4)
C2 Si1 Si4 C3 99.71(6)
C1 Si1 Si4 C3 -80.58(6)
C4 Si1 Si4 C3 -170.17(7)
C2 Si1 Si4 C4 -90.11(6)
C1 Si1 Si4 C4 89.59(6)
C3 Si1 Si4 C4 170.17(7)
C2 Si1 Si4 Si12 -170.89(4)
C1 Si1 Si4 Si12 8.82(5)
C4 Si1 Si4 Si12 -80.77(5)
C3 Si1 Si4 Si12 89.40(5)
C2 Si1 Si4 Si11 15.01(4)
C1 Si1 Si4 Si11 -165.29(4)
C4 Si1 Si4 Si11 105.12(5)
C3 Si1 Si4 Si11 -84.71(5)
C1 Si2 Si5 C5 96.50(6)
Si7 Si2 Si5 C5 -36.24(5)
Si6 Si2 Si5 C5 -151.70(5)
C1 Si2 Si5 C7 -144.68(6)
Si7 Si2 Si5 C7 82.58(5)
Si6 Si2 Si5 C7 -32.88(5)
C1 Si2 Si5 C6 -24.68(6)
Si7 Si2 Si5 C6 -157.41(5)
Si6 Si2 Si5 C6 87.12(5)
C1 Si2 Si6 C8 -171.07(6)
Si7 Si2 Si6 C8 -44.40(5)
Si5 Si2 Si6 C8 71.47(5)
C1 Si2 Si6 C10 -50.01(6)
Si7 Si2 Si6 C10 76.67(5)
Si5 Si2 Si6 C10 -167.46(5)
C1 Si2 Si6 C9 67.08(6)
Si7 Si2 Si6 C9 -166.24(5)
Si5 Si2 Si6 C9 -50.37(6)
C1 Si2 Si7 C12 68.85(6)
Si6 Si2 Si7 C12 -48.12(5)
Si5 Si2 Si7 C12 -162.41(4)
C1 Si2 Si7 C13 -55.36(6)
Si6 Si2 Si7 C13 -172.33(5)
Si5 Si2 Si7 C13 73.38(5)
C1 Si2 Si7 C11 -173.63(6)
Si6 Si2 Si7 C11 69.40(5)
Si5 Si2 Si7 C11 -44.90(5)
C2 Si3 Si8 C16 153.82(7)
Si10 Si3 Si8 C16 38.68(6)
Si9 Si3 Si8 C16 -73.73(6)
C2 Si3 Si8 C15 -84.99(6)
Si10 Si3 Si8 C15 159.87(5)
Si9 Si3 Si8 C15 47.46(5)
C2 Si3 Si8 C14 34.52(6)
Si10 Si3 Si8 C14 -80.62(5)
Si9 Si3 Si8 C14 166.97(5)
C2 Si3 Si9 C17 44.73(7)
Si10 Si3 Si9 C17 168.76(5)
Si8 Si3 Si9 C17 -77.19(5)
C2 Si3 Si9 C19 -80.92(7)
Si10 Si3 Si9 C19 43.12(6)
Si8 Si3 Si9 C19 157.17(6)
C2 Si3 Si9 C18 162.48(6)
Si10 Si3 Si9 C18 -73.49(4)
Si8 Si3 Si9 C18 40.56(4)
C2 Si3 Si10 C21 -59.44(6)
Si8 Si3 Si10 C21 54.15(6)
Si9 Si3 Si10 C21 167.38(6)
C2 Si3 Si10 C22 59.12(6)
Si8 Si3 Si10 C22 172.71(5)
Si9 Si3 Si10 C22 -74.06(5)
C2 Si3 Si10 C20 -179.82(6)
Si8 Si3 Si10 C20 -66.23(6)
Si9 Si3 Si10 C20 47.00(6)
C3 Si4 Si11 C24 -162.96(5)
C4 Si4 Si11 C24 -61.42(6)
Si12 Si4 Si11 C24 69.95(5)
Si1 Si4 Si11 C24 -114.85(5)
C3 Si4 Si11 C23 -38.28(6)
C4 Si4 Si11 C23 63.26(6)
Si12 Si4 Si11 C23 -165.36(5)
Si1 Si4 Si11 C23 9.84(5)
C3 Si4 Si11 C25 77.29(6)
C4 Si4 Si11 C25 178.83(6)
Si12 Si4 Si11 C25 -49.80(5)
Si1 Si4 Si11 C25 125.41(5)
C3 Si4 Si12 C27 -36.97(6)
C4 Si4 Si12 C27 -138.79(6)
Si11 Si4 Si12 C27 84.84(5)
Si1 Si4 Si12 C27 -89.76(5)
C3 Si4 Si12 C26 -158.75(5)
C4 Si4 Si12 C26 99.43(5)
Si11 Si4 Si12 C26 -36.94(5)
Si1 Si4 Si12 C26 148.46(4)
C3 Si4 Si12 C28 83.53(7)
C4 Si4 Si12 C28 -18.29(7)
Si11 Si4 Si12 C28 -154.66(6)
Si1 Si4 Si12 C28 30.74(6)
Si23 C32 Si21 C31 -84.92(7)
Si23 C32 Si21 C33 149.29(6)
Si23 C32 Si21 C34 45.02(8)
Si23 C32 Si21 Si24 95.19(6)
Si22 C31 Si21 C32 -80.39(7)
Si22 C31 Si21 C33 49.69(8)
Si22 C31 Si21 C34 151.61(6)
Si22 C31 Si21 Si24 99.53(6)
Si24 C33 Si21 C32 -123.19(5)
Si24 C33 Si21 C31 111.39(5)
Si24 C33 Si21 C34 -6.89(5)
Si24 C34 Si21 C32 127.54(4)
Si24 C34 Si21 C31 -106.10(5)
Si24 C34 Si21 C33 6.88(5)
Si21 C31 Si22 Si25 -108.69(6)
Si21 C31 Si22 Si26 136.67(6)
Si21 C31 Si22 Si27 14.30(8)
Si21 C32 Si23 Si28 43.95(8)
Si21 C32 Si23 Si29 162.68(5)
Si21 C32 Si23 Si30 -82.02(6)
Si21 C33 Si24 C34 6.83(5)
Si21 C33 Si24 Si31 -104.12(4)
Si21 C33 Si24 Si32 124.78(3)
Si21 C34 Si24 C33 -6.82(5)
Si21 C34 Si24 Si31 116.73(3)
Si21 C34 Si24 Si32 -121.38(3)
C32 Si21 Si24 C33 89.53(6)
C31 Si21 Si24 C33 -90.36(6)
C34 Si21 Si24 C33 170.40(6)
C32 Si21 Si24 C34 -80.88(6)
C31 Si21 Si24 C34 99.24(6)
C33 Si21 Si24 C34 -170.40(6)
C32 Si21 Si24 Si31 -165.03(4)
C31 Si21 Si24 Si31 15.08(4)
C33 Si21 Si24 Si31 105.44(5)
C34 Si21 Si24 Si31 -84.16(5)
C32 Si21 Si24 Si32 7.55(5)
C31 Si21 Si24 Si32 -172.34(4)
C33 Si21 Si24 Si32 -81.98(5)
C34 Si21 Si24 Si32 88.42(5)
C31 Si22 Si25 C35 -57.88(7)
Si26 Si22 Si25 C35 55.71(6)
Si27 Si22 Si25 C35 169.74(6)
C31 Si22 Si25 C37 60.48(6)
Si26 Si22 Si25 C37 174.07(5)
Si27 Si22 Si25 C37 -71.90(5)
C31 Si22 Si25 C36 -179.23(6)
Si26 Si22 Si25 C36 -65.64(6)
Si27 Si22 Si25 C36 48.39(6)
C31 Si22 Si26 C40 -83.18(6)
Si25 Si22 Si26 C40 162.25(5)
Si27 Si22 Si26 C40 48.58(5)
C31 Si22 Si26 C38 155.62(7)
Si25 Si22 Si26 C38 41.05(7)
Si27 Si22 Si26 C38 -72.62(7)
C31 Si22 Si26 C39 36.31(6)
Si25 Si22 Si26 C39 -78.26(5)
Si27 Si22 Si26 C39 168.07(5)
C31 Si22 Si27 C42 46.94(7)
Si25 Si22 Si27 C42 170.46(6)
Si26 Si22 Si27 C42 -75.03(6)
C31 Si22 Si27 C43 -78.66(7)
Si25 Si22 Si27 C43 44.85(6)
Si26 Si22 Si27 C43 159.37(6)
C31 Si22 Si27 C41 164.56(6)
Si25 Si22 Si27 C41 -71.93(4)
Si26 Si22 Si27 C41 42.59(4)
C32 Si23 Si28 C45 67.51(6)
Si29 Si23 Si28 C45 -49.54(5)
Si30 Si23 Si28 C45 -164.28(5)
C32 Si23 Si28 C46 -175.04(6)
Si29 Si23 Si28 C46 67.91(6)
Si30 Si23 Si28 C46 -46.82(6)
C32 Si23 Si28 C44 -57.16(6)
Si29 Si23 Si28 C44 -174.21(5)
Si30 Si23 Si28 C44 71.05(5)
C32 Si23 Si29 C48 -167.40(6)
Si28 Si23 Si29 C48 -41.94(5)
Si30 Si23 Si29 C48 73.42(5)
C32 Si23 Si29 C47 -46.66(6)
Si28 Si23 Si29 C47 78.80(5)
Si30 Si23 Si29 C47 -165.83(5)
C32 Si23 Si29 C49 70.78(7)
Si28 Si23 Si29 C49 -163.76(6)
Si30 Si23 Si29 C49 -48.39(6)
C32 Si23 Si30 C50 -23.86(6)
Si28 Si23 Si30 C50 -154.99(5)
Si29 Si23 Si30 C50 89.89(5)
C32 Si23 Si30 C51 97.55(6)
Si28 Si23 Si30 C51 -33.58(6)
Si29 Si23 Si30 C51 -148.70(5)
C32 Si23 Si30 C52 -143.74(6)
Si28 Si23 Si30 C52 85.13(6)
Si29 Si23 Si30 C52 -29.99(6)
C33 Si24 Si31 C53 -60.66(6)
C34 Si24 Si31 C53 -162.50(6)
Si32 Si24 Si31 C53 71.59(5)
Si21 Si24 Si31 C53 -114.44(5)
C33 Si24 Si31 C54 64.57(7)
C34 Si24 Si31 C54 -37.27(6)
Si32 Si24 Si31 C54 -163.18(5)
Si21 Si24 Si31 C54 10.78(6)
C33 Si24 Si31 C55 179.87(6)
C34 Si24 Si31 C55 78.03(6)
Si32 Si24 Si31 C55 -47.88(5)
Si21 Si24 Si31 C55 126.08(5)
C33 Si24 Si32 C57 98.93(6)
C34 Si24 Si32 C57 -159.38(6)
Si31 Si24 Si32 C57 -38.34(5)
Si21 Si24 Si32 C57 148.38(5)
C33 Si24 Si32 C56 -19.63(7)
C34 Si24 Si32 C56 82.06(7)
Si31 Si24 Si32 C56 -156.90(6)
Si21 Si24 Si32 C56 29.82(6)
C33 Si24 Si32 C58 -139.65(6)
C34 Si24 Si32 C58 -37.96(6)
Si31 Si24 Si32 C58 83.09(5)
Si21 Si24 Si32 C58 -90.20(5)
